data_1519757
loop_
_publ_author_name
'Gurry, Michael'
'Sweeney, Martin'
'McArdle, Patrick'
'Aldabbagh, Fawaz'

_publ_section_title
;
 One-pot hydrogen peroxide and hydrohalic Acid induced ring closure and
 selective aromatic halogenation to give new ring-fused benzimidazoles.
;
_journal_issue 11
_journal_name_full 'Organic letters'
_journal_page_first 2856
_journal_page_last 2859
_journal_paper_doi 10.1021/acs.orglett.5b01317
_journal_volume 17
_journal_year 2015
_chemical_formula_sum 'C10 H7 Br Cl2 N2 O'
_chemical_formula_weight 321.99
_space_group_crystal_system orthorhombic
_space_group_IT_number 61
_space_group_name_Hall '-P 2ac 2ab'
_space_group_name_H-M_alt 'P b c a'
_symmetry_space_group_name_Hall '-P 2ac 2ab'
_symmetry_space_group_name_H-M 'P b c a'
_atom_sites_solution_hydrogens geom
_audit_creation_method SHELXL-2014/7
_cell_angle_alpha 90
_cell_angle_beta 90
_cell_angle_gamma 90
_cell_formula_units_Z 8
_cell_length_a 12.6226(8)
_cell_length_b 12.3709(9)
_cell_length_c 14.1124(10)
_cell_measurement_reflns_used 1331
_cell_measurement_temperature 298.2(1)
_cell_measurement_theta_max 25.0310
_cell_measurement_theta_min 3.5510
_cell_volume 2203.7(3)
_computing_cell_refinement
;
'Fri Feb 21 15:47:06 2014'
;
_computing_data_collection
;
'Fri Feb 21 15:47:06 2014'
;
_computing_data_reduction
;
'Fri Feb 21 15:47:06 2014'
;
_computing_structure_refinement 'SHELXL-2014/7 (Sheldrick, 2014)'
_diffrn_ambient_temperature 298.2(1)
_diffrn_detector_area_resol_mean 16.1048
_diffrn_measured_fraction_theta_full 0.997
_diffrn_measured_fraction_theta_max 0.998
_diffrn_measurement_device_type 'Xcalibur, Sapphire3'
_diffrn_measurement_method '\w scans'
_diffrn_radiation_type MoK\a
_diffrn_radiation_wavelength 0.71073
_diffrn_reflns_av_R_equivalents 0.0343
_diffrn_reflns_av_unetI/netI 0.0492
_diffrn_reflns_laue_measured_fraction_full 0.997
_diffrn_reflns_laue_measured_fraction_max 0.998
_diffrn_reflns_limit_h_max 9
_diffrn_reflns_limit_h_min -15
_diffrn_reflns_limit_k_max 14
_diffrn_reflns_limit_k_min -14
_diffrn_reflns_limit_l_max 9
_diffrn_reflns_limit_l_min -17
_diffrn_reflns_number 5450
_diffrn_reflns_point_group_measured_fraction_full 0.997
_diffrn_reflns_point_group_measured_fraction_max 0.998
_diffrn_reflns_theta_full 25.242
_diffrn_reflns_theta_max 25.342
_diffrn_reflns_theta_min 3.596
_exptl_absorpt_coefficient_mu 4.192
_exptl_absorpt_correction_T_max 1.00000
_exptl_absorpt_correction_T_min 0.81362
_exptl_absorpt_correction_type multi-scan
_exptl_absorpt_process_details
;
crysalispro, agilent technologies,
version 1.171.36.24 (release 03-12-2012 crysalis171 .net)
(compiled dec  3 2012,18:21:49)
empirical absorption correction using spherical harmonics,
 implemented in scale3 abspack scaling algorithm.
;
_exptl_crystal_colour Colourless
_exptl_crystal_density_diffrn 1.941
_exptl_crystal_description Parallelepiped
_exptl_crystal_F_000 1264
_exptl_crystal_size_max 0.50
_exptl_crystal_size_mid 0.45
_exptl_crystal_size_min 0.20
_refine_diff_density_max 0.473
_refine_diff_density_min -0.646
_refine_diff_density_rms 0.088
_refine_ls_extinction_method none
_refine_ls_goodness_of_fit_ref 1.030
_refine_ls_hydrogen_treatment constr
_refine_ls_matrix_type full
_refine_ls_number_parameters 145
_refine_ls_number_reflns 2011
_refine_ls_number_restraints 0
_refine_ls_restrained_S_all 1.030
_refine_ls_R_factor_all 0.0700
_refine_ls_R_factor_gt 0.0412
_refine_ls_shift/su_max 0.000
_refine_ls_shift/su_mean 0.000
_refine_ls_structure_factor_coef Fsqd
_refine_ls_weighting_details 'w=1/[\s^2^(Fo^2^)+(0.0510P)^2^+1.8669P] where P=(Fo^2^+2Fc^2^)/3'
_refine_ls_weighting_scheme calc
_refine_ls_wR_factor_gt 0.1007
_refine_ls_wR_factor_ref 0.1141
_reflns_Friedel_coverage 0.000
_reflns_number_gt 1387
_reflns_number_total 2011
_reflns_threshold_expression 'I > 2\s(I)'
_cod_data_source_file mg_compound_2d.cif
_cod_data_source_block mg_4
_cod_depositor_comments 'Adding full bibliography for 1519757--1519761.cif.'
_cod_database_code 1519757
_shelx_shelxl_version_number 2014/7
_shelx_space_group_comment
;
The symmetry employed for this shelxl refinement is uniquely defined
by the following loop, which should always be used as a source of
symmetry information in preference to the above space-group names.
They are only intended as comments.
;
_shelx_estimated_absorpt_t_min 0.228
_shelx_estimated_absorpt_t_max 0.488

loop_
_space_group_symop_operation_xyz
'x, y, z'
'-x+1/2, -y, z+1/2'
'-x, y+1/2, -z+1/2'
'x+1/2, -y+1/2, -z'
'-x, -y, -z'
'x-1/2, y, -z-1/2'
'x, -y-1/2, z-1/2'
'-x-1/2, y-1/2, z'

loop_
_atom_site_label
_atom_site_type_symbol
_atom_site_fract_x
_atom_site_fract_y
_atom_site_fract_z
_atom_site_U_iso_or_equiv
_atom_site_adp_type
_atom_site_occupancy
_atom_site_site_symmetry_order
_atom_site_calc_flag
_atom_site_refinement_flags_posn
_atom_site_refinement_flags_adp
Br1 Br 0.93074(4) 0.64396(4) 0.73202(4) 0.0487(2) Uani 1 1 d . .
Cl1 Cl 1.10234(10) 0.45793(11) 0.77919(9) 0.0451(4) Uani 1 1 d . .
Cl2 Cl 0.73074(10) 0.65191(12) 0.87252(10) 0.0495(4) Uani 1 1 d . .
N2 N 1.0297(3) 0.2969(3) 0.9378(3) 0.0348(10) Uani 1 1 d . .
N1 N 0.8866(3) 0.3058(3) 1.0307(3) 0.0359(10) Uani 1 1 d . .
O1 O 0.9086(3) 0.1005(3) 1.0930(3) 0.0629(12) Uani 1 1 d . .
C1 C 0.9712(3) 0.3877(4) 0.9148(3) 0.0286(10) Uani 1 1 d . .
C2 C 0.9880(3) 0.4640(4) 0.8460(3) 0.0290(10) Uani 1 1 d . .
C3 C 0.9138(3) 0.5440(4) 0.8307(3) 0.0314(11) Uani 1 1 d . .
C4 C 0.8237(4) 0.5483(4) 0.8893(3) 0.0371(12) Uani 1 1 d . .
C5 C 0.8055(3) 0.4749(4) 0.9614(3) 0.0366(12) Uani 1 1 d . .
H5 H 0.7467 0.4798 1.0009 0.048 Uiso 1 1 calc R U
C6 C 0.8802(3) 0.3935(4) 0.9711(3) 0.0319(11) Uani 1 1 d . .
C7 C 0.8094(4) 0.2675(5) 1.1003(4) 0.0484(14) Uani 1 1 d . .
H7A H 0.7452 0.2439 1.0687 0.063 Uiso 1 1 calc R U
H7B H 0.7912 0.3254 1.1438 0.063 Uiso 1 1 calc R U
C8 C 0.8583(5) 0.1752(6) 1.1533(5) 0.0657(19) Uani 1 1 d . .
H8A H 0.9097 0.2033 1.1980 0.085 Uiso 1 1 calc R U
H8B H 0.8036 0.1382 1.1891 0.085 Uiso 1 1 calc R U
C9 C 1.0003(5) 0.1465(4) 1.0538(4) 0.0529(15) Uani 1 1 d . .
H9A H 1.0309 0.0969 1.0081 0.069 Uiso 1 1 calc R U
H9B H 1.0520 0.1586 1.1035 0.069 Uiso 1 1 calc R U
C10 C 0.9755(4) 0.2511(4) 1.0062(4) 0.0360(11) Uani 1 1 d . .

loop_
_atom_site_aniso_label
_atom_site_aniso_U_11
_atom_site_aniso_U_22
_atom_site_aniso_U_33
_atom_site_aniso_U_23
_atom_site_aniso_U_13
_atom_site_aniso_U_12
Br1 0.0560(4) 0.0386(3) 0.0514(4) 0.0064(3) -0.0052(3) 0.0002(2)
Cl1 0.0373(6) 0.0497(8) 0.0483(8) 0.0060(7) 0.0120(6) 0.0011(6)
Cl2 0.0478(7) 0.0544(8) 0.0462(8) -0.0097(7) -0.0034(6) 0.0272(6)
N2 0.036(2) 0.032(2) 0.037(2) -0.002(2) -0.001(2) -0.0020(19)
N1 0.036(2) 0.036(2) 0.035(2) -0.004(2) 0.002(2) -0.012(2)
O1 0.066(3) 0.052(3) 0.070(3) 0.020(2) -0.005(2) -0.021(2)
C1 0.029(2) 0.025(2) 0.032(2) -0.007(2) 0.000(2) -0.004(2)
C2 0.025(2) 0.030(2) 0.032(2) -0.010(2) -0.002(2) -0.005(2)
C3 0.034(2) 0.029(3) 0.032(3) -0.009(2) -0.005(2) -0.002(2)
C4 0.038(3) 0.031(3) 0.043(3) -0.017(3) -0.006(2) 0.007(2)
C5 0.030(2) 0.045(3) 0.035(3) -0.012(3) -0.002(2) -0.001(2)
C6 0.029(2) 0.035(3) 0.032(3) -0.009(2) -0.002(2) -0.007(2)
C7 0.045(3) 0.057(4) 0.043(3) 0.006(3) 0.009(3) -0.017(3)
C8 0.060(4) 0.087(5) 0.050(4) 0.027(4) -0.002(3) -0.029(4)
C9 0.055(3) 0.047(4) 0.056(4) 0.015(3) -0.004(3) -0.004(3)
C10 0.037(3) 0.031(3) 0.040(3) -0.002(2) -0.007(2) -0.007(2)

loop_
_atom_type_symbol
_atom_type_description
_atom_type_scat_dispersion_real
_atom_type_scat_dispersion_imag
_atom_type_scat_source
C C 0.0033 0.0016 'International Tables Vol C Tables 4.2.6.8 and 6.1.1.4'
H H 0.0000 0.0000 'International Tables Vol C Tables 4.2.6.8 and 6.1.1.4'
N N 0.0061 0.0033 'International Tables Vol C Tables 4.2.6.8 and 6.1.1.4'
O O 0.0106 0.0060 'International Tables Vol C Tables 4.2.6.8 and 6.1.1.4'
Cl Cl 0.1484 0.1585 'International Tables Vol C Tables 4.2.6.8 and 6.1.1.4'
Br Br -0.2901 2.4595 'International Tables Vol C Tables 4.2.6.8 and 6.1.1.4'

loop_
_geom_angle_atom_site_label_1
_geom_angle_atom_site_label_2
_geom_angle_atom_site_label_3
_geom_angle
C10 N2 C1 104.2(4)
C10 N1 C6 106.7(4)
C10 N1 C7 124.1(4)
C6 N1 C7 128.9(4)
C9 O1 C8 110.2(4)
C2 C1 N2 130.0(4)
C2 C1 C6 119.6(4)
N2 C1 C6 110.3(4)
C1 C2 C3 119.9(4)
C1 C2 Cl1 119.1(3)
C3 C2 Cl1 120.9(4)
C2 C3 C4 119.0(5)
C2 C3 Br1 120.8(3)
C4 C3 Br1 120.3(4)
C5 C4 C3 122.8(4)
C5 C4 Cl2 117.9(4)
C3 C4 Cl2 119.3(4)
C4 C5 C6 115.8(4)
C4 C5 H5 122.1
C6 C5 H5 122.1
N1 C6 C5 132.3(4)
N1 C6 C1 105.0(4)
C5 C6 C1 122.7(5)
N1 C7 C8 107.9(4)
N1 C7 H7A 110.1
C8 C7 H7A 110.1
N1 C7 H7B 110.1
C8 C7 H7B 110.1
H7A C7 H7B 108.4
O1 C8 C7 112.6(5)
O1 C8 H8A 109.1
C7 C8 H8A 109.1
O1 C8 H8B 109.1
C7 C8 H8B 109.1
H8A C8 H8B 107.8
O1 C9 C10 110.9(4)
O1 C9 H9A 109.5
C10 C9 H9A 109.5
O1 C9 H9B 109.5
C10 C9 H9B 109.5
H9A C9 H9B 108.1
N2 C10 N1 113.8(4)
N2 C10 C9 126.6(5)
N1 C10 C9 119.5(5)

loop_
_geom_bond_atom_site_label_1
_geom_bond_atom_site_label_2
_geom_bond_distance
Br1 C3 1.875(5)
Cl1 C2 1.725(4)
Cl2 C4 1.754(5)
N2 C10 1.312(6)
N2 C1 1.384(6)
N1 C10 1.356(6)
N1 C6 1.375(6)
N1 C7 1.463(6)
O1 C9 1.403(6)
O1 C8 1.408(8)
C1 C2 1.371(6)
C1 C6 1.398(6)
C2 C3 1.380(6)
C3 C4 1.407(6)
C4 C5 1.383(7)
C5 C6 1.387(7)
C5 H5 0.9300
C7 C8 1.499(8)
C7 H7A 0.9700
C7 H7B 0.9700
C8 H8A 0.9700
C8 H8B 0.9700
C9 C10 1.490(7)
C9 H9A 0.9700
C9 H9B 0.9700

loop_
_geom_torsion_atom_site_label_1
_geom_torsion_atom_site_label_2
_geom_torsion_atom_site_label_3
_geom_torsion_atom_site_label_4
_geom_torsion
C10 N2 C1 C2 -177.5(5)
C10 N2 C1 C6 -0.6(5)
N2 C1 C2 C3 174.8(4)
C6 C1 C2 C3 -1.9(6)
N2 C1 C2 Cl1 -5.0(7)
C6 C1 C2 Cl1 178.3(3)
C1 C2 C3 C4 2.7(7)
Cl1 C2 C3 C4 -177.5(3)
C1 C2 C3 Br1 -176.1(3)
Cl1 C2 C3 Br1 3.7(5)
C2 C3 C4 C5 -0.7(7)
Br1 C3 C4 C5 178.1(4)
C2 C3 C4 Cl2 178.3(3)
Br1 C3 C4 Cl2 -2.9(5)
C3 C4 C5 C6 -2.0(7)
Cl2 C4 C5 C6 179.1(3)
C10 N1 C6 C5 177.8(5)
C7 N1 C6 C5 4.4(8)
C10 N1 C6 C1 -2.1(5)
C7 N1 C6 C1 -175.5(4)
C4 C5 C6 N1 -177.1(4)
C4 C5 C6 C1 2.8(7)
C2 C1 C6 N1 179.0(4)
N2 C1 C6 N1 1.7(5)
C2 C1 C6 C5 -0.9(7)
N2 C1 C6 C5 -178.2(4)
C10 N1 C7 C8 12.9(7)
C6 N1 C7 C8 -174.7(5)
C9 O1 C8 C7 69.8(6)
N1 C7 C8 O1 -45.7(6)
C8 O1 C9 C10 -54.1(6)
C1 N2 C10 N1 -0.9(5)
C1 N2 C10 C9 176.4(5)
C6 N1 C10 N2 2.0(5)
C7 N1 C10 N2 175.7(4)
C6 N1 C10 C9 -175.6(4)
C7 N1 C10 C9 -1.8(7)
O1 C9 C10 N2 -155.6(5)
O1 C9 C10 N1 21.6(7)
